data_4134127
loop_
_publ_author_name
'Liu, Wenqi'
'Bobbala, Sharan'
'Stern, Charlotte L.'
'Hornick, Jessica'
'Liu, Yugang'
'Enciso, Alan Enrique'
'Scott, Evan A.'
'Stoddart, J. Fraser'

_publ_section_title
;
 XCage: A Tricyclic Octacationic Receptor for Perylene Diimide with
 Picomolar Affinity in Water.
;
_journal_name_full 'Journal of the American Chemical Society'
_journal_paper_doi 10.1021/jacs.9b12982
_journal_year 2020
_chemical_absolute_configuration ad
_chemical_formula_moiety 'C96 H76 N8, C32 H28 N4 O4, 7(F6 P), 4(C2 H3 N), 2(H O)'
_chemical_formula_sum 'C136 H118 F42 N16 O6 P7'
_chemical_formula_weight 3087.25
_space_group_crystal_system tetragonal
_space_group_IT_number 96
_space_group_name_Hall 'P 4nw 2abw'
_space_group_name_H-M_alt 'P 43 21 2'
_atom_sites_solution_hydrogens mixed
_atom_sites_solution_primary dual
_audit_creation_date 2019-06-13
_audit_creation_method
;
Olex2 1.2
(compiled 2018.05.29 svn.r3508 for OlexSys, GUI svn.r5506)
;
_cell_angle_alpha 90
_cell_angle_beta 90
_cell_angle_gamma 90
_cell_formula_units_Z 4
_cell_length_a 40.109(4)
_cell_length_b 40.109(4)
_cell_length_c 10.8259(13)
_cell_measurement_reflns_used 9940
_cell_measurement_temperature 100(2)
_cell_measurement_theta_max 53.390
_cell_measurement_theta_min 2.463
_cell_volume 17416(3)
_computing_cell_refinement 'SAINT V8.34A (Bruker, 2017)'
_computing_data_collection 'APEX2 V2017.3 (Bruker, 2017)'
_computing_data_reduction 'SAINT V8.38A (?, 2016)'
_computing_molecular_graphics 'Olex2 (Dolomanov et al., 2009)'
_computing_publication_material 'Olex2 (Dolomanov et al., 2009)'
_computing_structure_refinement 'XL (Sheldrick, 2008)'
_computing_structure_solution 'ShelXD (Sheldrick, 2008)'
_diffrn_ambient_temperature 100.0
_diffrn_detector_area_resol_mean 8
_diffrn_measured_fraction_theta_full 0.968
_diffrn_measured_fraction_theta_max 0.968
_diffrn_measurement_device_type 'Bruker Kappa APEX CCD area detector'
_diffrn_measurement_method '\w and \f scans'
_diffrn_radiation_monochromator 'MX optics'
_diffrn_radiation_type CuK\a
_diffrn_radiation_wavelength 1.54178
_diffrn_reflns_av_R_equivalents 0.0658
_diffrn_reflns_av_unetI/netI 0.0634
_diffrn_reflns_Laue_measured_fraction_full 0.968
_diffrn_reflns_Laue_measured_fraction_max 0.968
_diffrn_reflns_limit_h_max 39
_diffrn_reflns_limit_h_min -28
_diffrn_reflns_limit_k_max 40
_diffrn_reflns_limit_k_min -40
_diffrn_reflns_limit_l_max 10
_diffrn_reflns_limit_l_min -11
_diffrn_reflns_number 37061
_diffrn_reflns_point_group_measured_fraction_full 0.950
_diffrn_reflns_point_group_measured_fraction_max 0.950
_diffrn_reflns_theta_full 54.261
_diffrn_reflns_theta_max 54.261
_diffrn_reflns_theta_min 1.558
_diffrn_source microsource
_exptl_absorpt_coefficient_mu 1.492
_exptl_absorpt_correction_T_max 0.7507
_exptl_absorpt_correction_T_min 0.6158
_exptl_absorpt_correction_type multi-scan
_exptl_absorpt_process_details
'SADABS-2016/2 (Bruker,2016/2) was used for absorption correction. wR2(int) was 0.1224 before and 0.0582 after correction. The Ratio of minimum to maximum transmission is 0.8203. The \l/2 correction factor is Not present.'
_exptl_crystal_colour pink
_exptl_crystal_colour_primary pink
_exptl_crystal_density_diffrn 1.177
_exptl_crystal_description needle
_exptl_crystal_F_000 6308
_exptl_crystal_recrystallization_method 'The material was recrystallised from --- by as supplied'
_exptl_crystal_size_max 0.74
_exptl_crystal_size_mid 0.067
_exptl_crystal_size_min 0.023
_refine_diff_density_max 0.823
_refine_diff_density_min -0.448
_refine_diff_density_rms 0.104
_refine_ls_abs_structure_details
;
 Flack x determined using 2409 quotients [(I+)-(I-)]/[(I+)+(I-)]
 (Parsons, Flack and Wagner, Acta Cryst. B69 (2013) 249-259).
;
_refine_ls_abs_structure_Flack 0.128(16)
_refine_ls_extinction_method none
_refine_ls_goodness_of_fit_ref 1.142
_refine_ls_hydrogen_treatment mixed
_refine_ls_matrix_type full
_refine_ls_number_parameters 1079
_refine_ls_number_reflns 10132
_refine_ls_number_restraints 1320
_refine_ls_restrained_S_all 1.146
_refine_ls_R_factor_all 0.1341
_refine_ls_R_factor_gt 0.1051
_refine_ls_shift/su_max 0.001
_refine_ls_shift/su_mean 0.000
_refine_ls_structure_factor_coef Fsqd
_refine_ls_weighting_details 'w=1/[\s^2^(Fo^2^)+(0.2000P)^2^] where P=(Fo^2^+2Fc^2^)/3'
_refine_ls_weighting_scheme calc
_refine_ls_wR_factor_gt 0.2703
_refine_ls_wR_factor_ref 0.2963
_reflns_Friedel_coverage 0.745
_reflns_Friedel_fraction_full 0.926
_reflns_Friedel_fraction_max 0.926
_reflns_number_gt 7288
_reflns_number_total 10132
_reflns_threshold_expression 'I > 2\s(I)'
_cod_data_source_file ja9b12982_si_003.cif
_cod_data_source_block cx1582a
_cod_original_cell_volume 17416(4)
_cod_database_code 4134127
_shelx_shelxl_version_number 2017/1
_shelx_space_group_comment
;
The symmetry employed for this shelxl refinement is uniquely defined
by the following loop, which should always be used as a source of
symmetry information in preference to the above space-group names.
They are only intended as comments.
;
_shelx_estimated_absorpt_t_max 0.966
_shelx_estimated_absorpt_t_min 0.405
_olex2_refinement_description
;
1. Fixed Uiso
 At 1.2 times of:
  All H(H) groups, All C(H) groups, All C(H,H) groups
 At 1.5 times of:
  All C(H,H,H) groups
2. Restrained distances
 P4-F20 = P4-F24 = P4-F22 = P4-F23 = P4-F19 = P4-F21
 1.6 with sigma of 0.02
 C69-C68
 2.4 with sigma of 0.02
 O2S-H2S = O1S-H1S
 1 with sigma of 0.02
 C67_$1-C66 \\sim C67-C66 \\sim C63_$1-C62_$1 \\sim C63-C62
 with sigma of 0.01
 F7-F9 \\sim F7-F10 \\sim F7-F11 \\sim F7-F12 \\sim F8-F9 \\sim F8-F10 \\sim
F8-F11 \\sim F8-F12 \\sim F9-F10
 \\sim F9-F12 \\sim F10-F11 \\sim F11-F12
 with sigma of 0.02
 P2-F7 \\sim P2-F8 \\sim P2-F9 \\sim P2-F10 \\sim P2-F11 \\sim P2-F12
 with sigma of 0.01
 F7A-F9A \\sim F7A-F10A \\sim F7A-F11A \\sim F7A-F12A \\sim F8A-F9A \\sim
F8A-F10A \\sim F8A-F11A ~
 F8A-F12A \\sim F9A-F10A \\sim F9A-F12A \\sim F10A-F11A \\sim F11A-F12A
 with sigma of 0.02
 P2A-F7A \\sim P2A-F8A \\sim P2A-F9A \\sim P2A-F10A \\sim P2A-F11A \\sim
P2A-F12A
 with sigma of 0.01
 F19-F21 \\sim F19-F22 \\sim F19-F23 \\sim F19-F24 \\sim F20-F21 \\sim F20-F22
\\sim F20-F23 \\sim F20-F24
 \\sim F21-F22 \\sim F21-F24 \\sim F22-F23 \\sim F23-F24
 with sigma of 0.02
 P4-F19 \\sim P4-F20 \\sim P4-F21 \\sim P4-F22 \\sim P4-F23 \\sim P4-F24
 with sigma of 0.01
 N7-C66 \\sim N8_$1-C69_$1 \\sim N8_$1-C67_$1 \\sim N8_$1-C68_$1 \\sim N8-C68
\\sim N8-C67 \\sim N8-
 C69 \\sim N6-C63 \\sim N6-C63_$1 \\sim N5-C62 \\sim N5-C62_$1 \\sim N6-C64_$1
\\sim N6-C64
 with sigma of 0.01
3. Uiso/Uaniso restraints and constraints
Uanis(C69) \\sim Ueq, Uanis(N8) \\sim Ueq, Uanis(C68) \\sim Ueq, Uanis(N6)
\\sim Ueq, Uanis(C64) \\sim Ueq, Uanis(O2S) \\sim Ueq: with sigma of 0.01 and
sigma for terminal atoms of 0.02
4. Rigid body (RIGU) restrains
 All non-hydrogen atoms
 with sigma for 1-2 distances of 0.001 and sigma for 1-3 distances of 0.001
5. Others
 Sof(P2A)=Sof(F7A)=Sof(F8A)=Sof(F9A)=Sof(F10A)=Sof(F11A)=Sof(F12A)=1-FVAR(1)
 Sof(P2)=Sof(F7)=Sof(F8)=Sof(F9)=Sof(F10)=Sof(F11)=Sof(F12)=FVAR(1)
 Fixed Sof: N8(0.5) C62(0.5) H62A(0.5) H62B(0.5) C63(0.5) H63A(0.5) H63B(0.5)
 H66A(0.5) H66B(0.5) C67(0.5) H67A(0.5) H67B(0.5) C68(0.5) H68A(0.5) H68B(0.5)
 H68C(0.5) C69(0.5) H69A(0.5) H69B(0.5) H69C(0.5) P4(0.5) F19(0.5) F20(0.5)
 F21(0.5) F22(0.5) F23(0.5) F24(0.5) H2S(0.5) H1S(0.5) O1S(0.5) O2S(0.5)
6.a Secondary CH2 refined with riding coordinates:
 C1(H1A,H1B), C18(H18A,H18B), C25(H25A,H25B), C42(H42A,H42B), C62(H62A,H62B),
 C63(H63A,H63B), C66(H66A,H66B), C67(H67A,H67B)
6.b Me refined with riding coordinates:
 C69(H69A,H69B,H69C)
6.c Aromatic/amide H refined with riding coordinates:
 C2(H2), C3(H3), C5(H5), C6(H6), C8(H8), C10(H10), C12(H12), C14(H14),
 C15(H15), C16(H16), C17(H17), C20(H20), C21(H21), C23(H23), C24(H24), C26(H26),
  C27(H27), C29(H29), C30(H30), C32(H32), C34(H34), C36(H36), C38(H38),
 C39(H39), C40(H40), C41(H41), C44(H44), C45(H45), C47(H47), C48(H48), C50(H50),
  C51(H51), C56(H56), C57(H57)
6.d Idealised Me refined as rotating group:
 C64(H64A,H64B,H64C), C68(H68A,H68B,H68C), C2S(H2SA,H2SB,H2SC), C4S(H4SA,H4SB,
 H4SC)
;
_olex2_date_sample_data_collection 2019-06-10
_olex2_date_sample_submission 2019-06-06
_olex2_diffrn_ambient_temperature_device 'Oxford Cryosystems'
_olex2_exptl_crystal_mounting_method 'The crystal was mounted on a MITIGEN holder'
_olex2_submission_original_sample_id cx1582a
_olex2_submission_special_instructions 'No special instructions were received'

loop_
_space_group_symop_operation_xyz
'x, y, z'
'-x, -y, z+1/2'
'-y+1/2, x+1/2, z+3/4'
'y+1/2, -x+1/2, z+1/4'
'-x+1/2, y+1/2, -z+3/4'
'x+1/2, -y+1/2, -z+1/4'
'y, x, -z'
'-y, -x, -z+1/2'

loop_
_atom_site_label
_atom_site_type_symbol
_atom_site_fract_x
_atom_site_fract_y
_atom_site_fract_z
_atom_site_U_iso_or_equiv
_atom_site_adp_type
_atom_site_occupancy
_atom_site_site_symmetry_order
_atom_site_calc_flag
_atom_site_refinement_flags_posn
_atom_site_refinement_flags_adp
_atom_site_refinement_flags_occupancy
_atom_site_disorder_assembly
_atom_site_disorder_group
N1 N 0.5645(2) 0.2785(3) 0.4140(9) 0.066(2) Uani 1 1 d . U . . .
N2 N 0.7556(3) 0.4316(2) 0.4917(8) 0.056(2) Uani 1 1 d . U . . .
N3 N 0.7210(3) 0.0880(2) 0.5127(9) 0.061(2) Uani 1 1 d . U . . .
N4 N 0.9080(2) 0.2366(3) 0.4064(9) 0.059(2) Uani 1 1 d . U . . .
C1 C 0.5296(3) 0.2715(4) 0.4435(12) 0.072(3) Uani 1 1 d . U . . .
H1A H 0.520549 0.254563 0.385915 0.086 Uiso 1 1 calc R . . . .
H1B H 0.516089 0.292042 0.435473 0.086 Uiso 1 1 calc R . . . .
C2 C 0.5865(3) 0.2556(4) 0.3826(13) 0.073(3) Uani 1 1 d . U . . .
H2 H 0.578539 0.233996 0.362200 0.088 Uiso 1 1 calc R . . . .
C3 C 0.6196(3) 0.2613(3) 0.3777(11) 0.058(3) Uani 1 1 d . U . . .
H3 H 0.634007 0.243394 0.355982 0.070 Uiso 1 1 calc R . . . .
C4 C 0.6330(3) 0.2915(3) 0.4027(9) 0.049(2) Uani 1 1 d . U . . .
C5 C 0.6102(3) 0.3179(4) 0.4229(14) 0.075(3) Uani 1 1 d . U . . .
H5 H 0.618033 0.340140 0.430722 0.090 Uiso 1 1 calc R . . . .
C6 C 0.5759(3) 0.3110(4) 0.4313(14) 0.076(3) Uani 1 1 d . U . . .
H6 H 0.560508 0.328462 0.448711 0.091 Uiso 1 1 calc R . . . .
C7 C 0.6699(3) 0.2981(3) 0.4046(11) 0.052(2) Uani 1 1 d . U . . .
C8 C 0.6910(3) 0.2700(3) 0.4036(9) 0.043(2) Uani 1 1 d . U . . .
H8 H 0.681900 0.248211 0.395147 0.052 Uiso 1 1 calc R . . . .
C9 C 0.7257(2) 0.2744(2) 0.4151(8) 0.0376(18) Uani 1 1 d . U . . .
C10 C 0.7384(3) 0.3059(2) 0.4293(8) 0.0371(19) Uani 1 1 d . U . . .
H10 H 0.761789 0.308579 0.439307 0.045 Uiso 1 1 calc R . . . .
C11 C 0.7180(3) 0.3346(2) 0.4296(9) 0.044(2) Uani 1 1 d . U . . .
C12 C 0.6830(3) 0.3292(3) 0.4213(10) 0.049(2) Uani 1 1 d . U . . .
H12 H 0.668421 0.347788 0.427465 0.059 Uiso 1 1 calc R . . . .
C13 C 0.7317(3) 0.3679(3) 0.4498(10) 0.051(2) Uani 1 1 d . U . . .
C14 C 0.7637(3) 0.3729(3) 0.4932(11) 0.056(3) Uani 1 1 d . U . . .
H14 H 0.777368 0.353958 0.508886 0.067 Uiso 1 1 calc R . . . .
C15 C 0.7770(3) 0.4050(3) 0.5154(12) 0.066(3) Uani 1 1 d . U . . .
H15 H 0.799142 0.408294 0.544553 0.079 Uiso 1 1 calc R . . . .
C16 C 0.7261(3) 0.4287(3) 0.4484(11) 0.061(3) Uani 1 1 d . U . . .
H16 H 0.712880 0.447804 0.432074 0.073 Uiso 1 1 calc R . . . .
C17 C 0.7136(3) 0.3962(3) 0.4254(11) 0.061(3) Uani 1 1 d . U . . .
H17 H 0.691803 0.393908 0.391763 0.073 Uiso 1 1 calc R . . . .
C18 C 0.7668(4) 0.4649(3) 0.5391(12) 0.075(3) Uani 1 1 d . U . . .
H18A H 0.791068 0.467583 0.526810 0.090 Uiso 1 1 calc R . . . .
H18B H 0.755204 0.483006 0.493794 0.090 Uiso 1 1 calc R . . . .
C19 C 0.7585(4) 0.4668(3) 0.6741(12) 0.065(2) Uani 1 1 d . U . . .
C20 C 0.7814(4) 0.4659(3) 0.7622(12) 0.070(3) Uani 1 1 d . U . . .
H20 H 0.804187 0.464148 0.739562 0.083 Uiso 1 1 calc R . . . .
C21 C 0.7729(4) 0.4674(3) 0.8888(12) 0.071(3) Uani 1 1 d . U . . .
H21 H 0.789924 0.465068 0.949432 0.085 Uiso 1 1 calc R . . . .
C22 C 0.7415(4) 0.4720(3) 0.9242(11) 0.065(3) Uani 1 1 d . U . . .
C23 C 0.7135(4) 0.4747(3) 0.8273(11) 0.072(3) Uani 1 1 d . U . . .
H23 H 0.690701 0.477229 0.849141 0.086 Uiso 1 1 calc R . . . .
C24 C 0.7244(4) 0.4730(3) 0.7024(11) 0.066(3) Uani 1 1 d . U . . .
H24 H 0.708832 0.476102 0.637325 0.079 Uiso 1 1 calc R . . . .
C25 C 0.7102(4) 0.0530(3) 0.5619(10) 0.067(3) Uani 1 1 d . U . . .
H25A H 0.685659 0.050712 0.560949 0.080 Uiso 1 1 calc R . . . .
H25B H 0.720057 0.035023 0.510856 0.080 Uiso 1 1 calc R . . . .
C26 C 0.7497(3) 0.0913(3) 0.4499(10) 0.060(3) Uani 1 1 d . U . . .
H26 H 0.762263 0.072319 0.426142 0.072 Uiso 1 1 calc R . . . .
C27 C 0.7604(3) 0.1228(2) 0.4209(10) 0.053(2) Uani 1 1 d . U . . .
H27 H 0.780046 0.125600 0.373260 0.063 Uiso 1 1 calc R . . . .
C28 C 0.7427(3) 0.1507(3) 0.4603(10) 0.050(2) Uani 1 1 d . U . . .
C29 C 0.7126(3) 0.1453(3) 0.5209(12) 0.056(3) Uani 1 1 d . U . . .
H29 H 0.699159 0.163718 0.544920 0.068 Uiso 1 1 calc R . . . .
C30 C 0.7024(3) 0.1131(3) 0.5459(11) 0.057(2) Uani 1 1 d . U . . .
H30 H 0.681830 0.109280 0.587195 0.068 Uiso 1 1 calc R . . . .
C31 C 0.7576(3) 0.1851(3) 0.4410(10) 0.046(2) Uani 1 1 d . U . . .
C32 C 0.7909(3) 0.1905(3) 0.4212(10) 0.047(2) Uani 1 1 d . U . . .
H32 H 0.805503 0.171813 0.421096 0.057 Uiso 1 1 calc R . . . .
C33 C 0.8041(2) 0.2213(2) 0.4015(9) 0.0401(19) Uani 1 1 d . U . . .
C34 C 0.7817(2) 0.2485(2) 0.3943(9) 0.041(2) Uani 1 1 d . U . . .
H34 H 0.790181 0.270027 0.374877 0.049 Uiso 1 1 calc R . . . .
C35 C 0.7476(2) 0.2447(2) 0.4150(9) 0.0394(19) Uani 1 1 d . U . . .
C36 C 0.7359(2) 0.2126(2) 0.4391(8) 0.0364(19) Uani 1 1 d . U . . .
H36 H 0.712776 0.209290 0.454563 0.044 Uiso 1 1 calc R . . . .
C37 C 0.8395(3) 0.2264(3) 0.3938(10) 0.050(2) Uani 1 1 d . U . . .
C38 C 0.8630(3) 0.2000(3) 0.3831(10) 0.050(2) Uani 1 1 d . U . . .
H38 H 0.855250 0.177882 0.371049 0.060 Uiso 1 1 calc R . . . .
C39 C 0.8963(3) 0.2060(3) 0.3900(10) 0.056(2) Uani 1 1 d . U . . .
H39 H 0.911537 0.187933 0.382817 0.067 Uiso 1 1 calc R . . . .
C40 C 0.8870(3) 0.2622(3) 0.4130(13) 0.067(3) Uani 1 1 d . U . . .
H40 H 0.895819 0.283968 0.423575 0.080 Uiso 1 1 calc R . . . .
C41 C 0.8543(3) 0.2582(3) 0.4053(13) 0.064(3) Uani 1 1 d . U . . .
H41 H 0.840396 0.277383 0.407499 0.077 Uiso 1 1 calc R . . . .
C42 C 0.9461(3) 0.2439(4) 0.4293(11) 0.069(3) Uani 1 1 d . U . . .
H42A H 0.959533 0.223420 0.417828 0.083 Uiso 1 1 calc R . . . .
H42B H 0.954278 0.261225 0.371694 0.083 Uiso 1 1 calc R . . . .
C43 C 0.9480(3) 0.2558(3) 0.5607(11) 0.061(2) Uani 1 1 d . U . . .
C44 C 0.9452(3) 0.2325(3) 0.6597(11) 0.060(3) Uani 1 1 d . U . . .
H44 H 0.942658 0.209457 0.641820 0.072 Uiso 1 1 calc R . . . .
C45 C 0.9461(3) 0.2430(3) 0.7805(11) 0.059(2) Uani 1 1 d . U . . .
H45 H 0.945073 0.227228 0.845972 0.070 Uiso 1 1 calc R . . . .
C46 C 0.9485(3) 0.2764(3) 0.8055(11) 0.059(3) Uani 1 1 d . U . . .
C47 C 0.9526(3) 0.2987(3) 0.7120(11) 0.064(3) Uani 1 1 d . U . . .
H47 H 0.955366 0.321651 0.730312 0.077 Uiso 1 1 calc R . . . .
C48 C 0.9527(3) 0.2877(3) 0.5871(11) 0.064(3) Uani 1 1 d . U . . .
H48 H 0.956052 0.303360 0.522342 0.077 Uiso 1 1 calc R . . . .
O1 O 0.8587(3) 0.2221(3) 0.7235(16) 0.139(5) Uani 1 1 d . U . . .
O2 O 0.6570(3) 0.4210(3) 0.7747(15) 0.136(4) Uani 1 1 d . U . . .
N5 N 0.8178(3) 0.1822(3) 0.750000 0.117(6) Uani 1 2 d DS TU P . .
N6 N 0.8849(3) 0.1151(3) 0.750000 0.129(6) Uani 1 2 d DS TU P . .
N7 N 0.6201(3) 0.3799(3) 0.750000 0.133(7) Uani 1 2 d DS TU P . .
N8 N 0.6139(11) 0.4350(12) 0.544(3) 0.193(12) Uani 0.5 1 d D U . A -2
C49 C 0.8018(4) 0.2395(4) 0.7332(13) 0.084(3) Uani 1 1 d . U . . .
C50 C 0.8112(4) 0.2722(4) 0.7193(11) 0.072(3) Uani 1 1 d . U . . .
H50 H 0.833893 0.277327 0.703260 0.087 Uiso 1 1 calc R . . . .
C51 C 0.7868(4) 0.2993(4) 0.7286(12) 0.080(3) Uani 1 1 d . U . . .
H51 H 0.792943 0.322114 0.723433 0.096 Uiso 1 1 calc R . . . .
C52 C 0.7535(3) 0.2891(3) 0.7457(10) 0.067(2) Uani 1 1 d . U . . .
C53 C 0.7434(3) 0.2566(3) 0.750000 0.065(3) Uani 1 2 d S TU P . .
C54 C 0.7687(3) 0.2313(3) 0.750000 0.073(4) Uani 1 2 d S TU P . .
C55 C 0.7271(4) 0.3165(4) 0.7536(13) 0.077(3) Uani 1 1 d . U . . .
C56 C 0.7359(4) 0.3505(4) 0.7664(13) 0.082(3) Uani 1 1 d . U . . .
H56 H 0.758648 0.357004 0.772058 0.098 Uiso 1 1 calc R . . . .
C57 C 0.7106(4) 0.3741(4) 0.7705(12) 0.080(3) Uani 1 1 d . U . . .
H57 H 0.716576 0.396805 0.782706 0.096 Uiso 1 1 calc R . . . .
C58 C 0.6783(4) 0.3666(4) 0.7582(15) 0.091(4) Uani 1 1 d . U . . .
C59 C 0.6679(3) 0.3321(3) 0.750000 0.071(4) Uani 1 2 d S TU P . .
C60 C 0.6934(3) 0.3066(3) 0.750000 0.071(4) Uani 1 2 d S TU P . .
C61 C 0.8297(5) 0.2132(5) 0.725(2) 0.114(5) Uani 1 1 d . U . . .
C62 C 0.8427(8) 0.1558(8) 0.682(3) 0.111(8) Uani 0.5 1 d D U . B -1
H62A H 0.830535 0.138220 0.636261 0.133 Uiso 0.5 1 calc R . . B -1
H62B H 0.858935 0.166939 0.626348 0.133 Uiso 0.5 1 calc R . . B -1
C63 C 0.8585(16) 0.1432(15) 0.799(3) 0.18(2) Uani 0.5 1 d D U . B -1
H63A H 0.841615 0.133160 0.854673 0.221 Uiso 0.5 1 calc R . . B -1
H63B H 0.870132 0.161353 0.843766 0.221 Uiso 0.5 1 calc R . . B -1
C64 C 0.8795(8) 0.0896(7) 0.633(3) 0.204(12) Uani 1 1 d D U . . .
H64A H 0.856517 0.081311 0.633663 0.307 Uiso 1 1 calc GR . . . .
H64B H 0.894930 0.070715 0.641196 0.307 Uiso 1 1 calc GR . . . .
H64C H 0.883885 0.101379 0.555926 0.307 Uiso 1 1 calc GR . . . .
C65 C 0.6508(5) 0.3903(5) 0.772(2) 0.124(6) Uani 1 1 d . U . . .
C66 C 0.5913(3) 0.4087(3) 0.750000 0.162(10) Uani 1 2 d DS TU P . .
H66A H 0.570070 0.397002 0.767264 0.194 Uiso 0.5 1 calc R . . A .
H66B H 0.595871 0.422802 0.823119 0.194 Uiso 0.5 1 calc R . . . .
C67 C 0.5839(11) 0.4325(12) 0.646(4) 0.168(16) Uani 0.5 1 d D U . A -2
H67A H 0.579886 0.454994 0.680504 0.202 Uiso 0.5 1 calc R . . A -2
H67B H 0.563224 0.425315 0.603624 0.202 Uiso 0.5 1 calc R . . A -2
C68 C 0.6332(11) 0.4070(11) 0.460(5) 0.142(12) Uani 0.5 1 d D U . A -2
H68A H 0.629207 0.384821 0.494888 0.213 Uiso 0.5 1 calc GR . . A -2
H68B H 0.657209 0.411690 0.460544 0.213 Uiso 0.5 1 calc GR . . A -2
H68C H 0.624856 0.407836 0.375215 0.213 Uiso 0.5 1 calc GR . . A -2
C69 C 0.5941(15) 0.4520(14) 0.428(5) 0.197(17) Uani 0.5 1 d D U . A -2
H69A H 0.609493 0.455017 0.358217 0.295 Uiso 0.5 1 calc R . . A -2
H69B H 0.575639 0.437553 0.402187 0.295 Uiso 0.5 1 calc R . . A -2
H69C H 0.585252 0.473785 0.452826 0.295 Uiso 0.5 1 calc R . . A -2
P1 P 0.86492(15) 0.35401(18) 0.5961(5) 0.1322(18) Uani 1 1 d . U . . .
F1 F 0.8912(4) 0.3763(6) 0.6730(16) 0.232(6) Uani 1 1 d . U . . .
F2 F 0.8397(3) 0.3315(3) 0.5233(10) 0.134(3) Uani 1 1 d . U . . .
F3 F 0.8947(3) 0.3436(3) 0.5093(13) 0.158(4) Uani 1 1 d . U . . .
F4 F 0.8725(3) 0.3239(5) 0.6911(15) 0.220(6) Uani 1 1 d . U . . .
F5 F 0.8354(3) 0.3654(4) 0.6841(14) 0.185(4) Uani 1 1 d . U . . .
F6 F 0.8570(4) 0.3849(4) 0.5011(17) 0.193(5) Uani 1 1 d . U . . .
P2 P 0.83056(10) 0.46160(10) 0.2508(4) 0.0611(13) Uani 0.666(5) 1 d D U . C 1
F7 F 0.8675(2) 0.4500(3) 0.2312(10) 0.084(3) Uani 0.666(5) 1 d D U . C 1
F8 F 0.7933(2) 0.4725(2) 0.2690(10) 0.073(3) Uani 0.666(5) 1 d D U . C 1
F9 F 0.8173(3) 0.4294(3) 0.1882(16) 0.174(6) Uani 0.666(5) 1 d D U . C 1
F10 F 0.8304(3) 0.4444(4) 0.3771(10) 0.153(5) Uani 0.666(5) 1 d D U . C 1
F11 F 0.8424(3) 0.4947(3) 0.3080(16) 0.162(6) Uani 0.666(5) 1 d D U . C 1
F12 F 0.8301(3) 0.4788(4) 0.1210(11) 0.185(6) Uani 0.666(5) 1 d D U . C 1
P2A P 0.9516(2) 0.3369(3) 0.2434(9) 0.092(3) Uani 0.334(5) 1 d D U . C 2
F7A F 0.9770(5) 0.3380(5) 0.1478(18) 0.117(6) Uani 0.334(5) 1 d D U . C 2
F8A F 0.9264(5) 0.3354(5) 0.3411(18) 0.119(6) Uani 0.334(5) 1 d D U . C 2
F9A F 0.9471(5) 0.3015(4) 0.2271(16) 0.091(5) Uani 0.334(5) 1 d D U . C 2
F10A F 0.9778(5) 0.3312(5) 0.3351(18) 0.121(6) Uani 0.334(5) 1 d D U . C 2
F11A F 0.9550(6) 0.3726(4) 0.2662(19) 0.119(6) Uani 0.334(5) 1 d D U . C 2
F12A F 0.9260(5) 0.3438(5) 0.1518(17) 0.108(6) Uani 0.334(5) 1 d D U . C 2
P3 P 0.68133(10) 0.51904(9) 0.3527(3) 0.0730(9) Uani 1 1 d . U . . .
F13 F 0.6917(2) 0.5499(2) 0.4326(9) 0.113(3) Uani 1 1 d . U . . .
F14 F 0.6754(3) 0.4870(3) 0.2735(9) 0.134(3) Uani 1 1 d . U . . .
F15 F 0.6803(3) 0.4963(2) 0.4693(8) 0.113(3) Uani 1 1 d . U . . .
F16 F 0.7207(2) 0.5125(2) 0.3321(10) 0.108(2) Uani 1 1 d . U . . .
F17 F 0.6818(2) 0.5402(3) 0.2318(8) 0.113(3) Uani 1 1 d . U . . .
F18 F 0.6426(2) 0.5280(2) 0.3688(9) 0.109(3) Uani 1 1 d . U . . .
P4 P 0.6120(2) 0.4085(2) 0.3538(14) 0.176(5) Uani 0.5 1 d D U . D -1
F19 F 0.6425(4) 0.4324(4) 0.336(3) 0.230(10) Uani 0.5 1 d D U . D -1
F20 F 0.5817(3) 0.3846(3) 0.369(2) 0.163(7) Uani 0.5 1 d D U . D -1
F21 F 0.6312(4) 0.3814(4) 0.278(2) 0.166(7) Uani 0.5 1 d D U . D -1
F22 F 0.6281(5) 0.3951(4) 0.4757(18) 0.164(7) Uani 0.5 1 d D U . D -1
F23 F 0.5937(5) 0.4364(4) 0.428(2) 0.193(8) Uani 0.5 1 d D U . D -1
F24 F 0.5973(4) 0.4219(5) 0.2300(18) 0.209(8) Uani 0.5 1 d D U . D -1
N1S N 0.8503(8) 0.4069(6) 0.906(3) 0.246(13) Uani 1 1 d . U . . .
C1S C 0.8289(6) 0.3812(5) 0.915(2) 0.130(6) Uani 1 1 d . U . . .
C2S C 0.8049(5) 0.3570(4) 0.9581(13) 0.101(5) Uani 1 1 d . U . . .
H2SA H 0.812827 0.347012 1.035329 0.152 Uiso 1 1 calc GR . . . .
H2SB H 0.802144 0.339512 0.895638 0.152 Uiso 1 1 calc GR . . . .
H2SC H 0.783455 0.368021 0.972463 0.152 Uiso 1 1 calc GR . . . .
N2S N 0.8050(3) 0.3271(3) 0.2536(11) 0.086(3) Uani 1 1 d . U . . .
C3S C 0.8302(3) 0.3428(4) 0.2455(19) 0.101(6) Uani 1 1 d . U . . .
C4S C 0.8595(4) 0.3631(4) 0.2260(16) 0.096(5) Uani 1 1 d . U . . .
H4SA H 0.855436 0.378542 0.157312 0.144 Uiso 1 1 calc GR . . . .
H4SB H 0.878540 0.348812 0.206233 0.144 Uiso 1 1 calc GR . . . .
H4SC H 0.864290 0.375887 0.301115 0.144 Uiso 1 1 calc GR . . . .
H2S H 0.962(5) 0.136(3) 0.533(13) 0.05(5) Uiso 0.5 1 d D . . . .
H1S H 0.863(3) 0.103(4) 0.38(2) 0.055 Uiso 0.5 1 d DR . . . .
O1S O 0.8441(4) 0.1196(3) 0.3794(15) 0.059(4) Uani 0.5 1 d D U . . .
O2S O 0.9625(6) 0.1544(6) 0.467(2) 0.121(8) Uani 0.5 1 d D U . . .

loop_
_atom_site_aniso_label
_atom_site_aniso_U_11
_atom_site_aniso_U_22
_atom_site_aniso_U_33
_atom_site_aniso_U_23
_atom_site_aniso_U_13
_atom_site_aniso_U_12
N1 0.046(4) 0.097(5) 0.056(6) -0.009(5) 0.000(4) 0.003(3)
N2 0.076(5) 0.042(3) 0.050(5) -0.009(3) 0.013(4) 0.003(3)
N3 0.091(6) 0.041(3) 0.051(6) 0.001(4) -0.002(4) -0.010(3)
N4 0.042(3) 0.081(4) 0.052(5) 0.011(4) 0.002(4) 0.003(3)
C1 0.040(4) 0.111(9) 0.063(8) 0.018(7) -0.013(5) 0.003(4)
C2 0.050(4) 0.091(6) 0.077(9) -0.010(6) 0.006(5) 0.000(3)
C3 0.049(3) 0.072(5) 0.053(7) 0.006(5) 0.004(4) 0.004(3)
C4 0.047(3) 0.067(4) 0.033(5) 0.015(4) 0.003(4) 0.007(2)
C5 0.047(4) 0.075(5) 0.103(10) 0.001(6) 0.004(5) 0.010(3)
C6 0.046(4) 0.089(5) 0.093(10) 0.002(6) 0.001(5) 0.009(4)
C7 0.049(3) 0.050(4) 0.057(7) 0.006(4) 0.003(4) 0.007(2)
C8 0.045(3) 0.043(4) 0.043(6) 0.001(4) 0.006(4) 0.000(2)
C9 0.045(3) 0.042(2) 0.026(5) 0.004(3) 0.003(3) -0.001(2)
C10 0.043(4) 0.041(3) 0.026(5) 0.004(3) 0.007(4) -0.001(2)
C11 0.054(3) 0.044(3) 0.034(5) 0.005(4) 0.011(4) 0.005(2)
C12 0.052(3) 0.049(4) 0.046(6) 0.001(4) 0.012(4) 0.008(3)
C13 0.067(4) 0.045(3) 0.042(6) -0.003(4) 0.005(4) 0.003(3)
C14 0.065(5) 0.045(4) 0.059(7) -0.011(5) 0.004(4) 0.006(3)
C15 0.074(5) 0.045(4) 0.078(8) -0.009(4) 0.000(5) 0.002(3)
C16 0.076(5) 0.044(3) 0.062(7) 0.004(5) 0.008(5) 0.004(4)
C17 0.070(5) 0.046(3) 0.067(7) -0.001(4) 0.005(5) 0.006(3)
C18 0.118(8) 0.046(4) 0.061(4) -0.015(4) 0.007(4) -0.007(5)
C19 0.108(6) 0.027(5) 0.060(4) -0.011(4) 0.006(3) -0.008(5)
C20 0.104(6) 0.042(7) 0.062(4) -0.006(5) 0.007(4) -0.005(6)
C21 0.104(6) 0.046(7) 0.061(4) -0.005(5) 0.005(4) -0.001(6)
C22 0.106(6) 0.032(6) 0.056(5) -0.002(5) 0.006(4) 0.000(5)
C23 0.107(6) 0.049(7) 0.058(5) -0.005(5) 0.005(4) 0.011(6)
C24 0.108(6) 0.033(6) 0.056(4) -0.007(5) 0.002(4) -0.005(5)
C25 0.114(9) 0.043(4) 0.043(7) -0.001(5) -0.002(6) -0.020(5)
C26 0.094(6) 0.041(3) 0.045(6) 0.004(4) 0.001(5) 0.000(4)
C27 0.086(6) 0.038(3) 0.033(6) -0.007(4) 0.007(5) 0.000(3)
C28 0.063(5) 0.040(3) 0.046(6) -0.006(4) 0.002(4) -0.003(3)
C29 0.053(5) 0.045(4) 0.071(7) 0.014(5) -0.001(4) 0.000(3)
C30 0.073(6) 0.044(3) 0.053(7) 0.000(4) -0.009(4) -0.012(3)
C31 0.050(3) 0.039(3) 0.048(6) 0.003(4) 0.002(4) 0.003(2)
C32 0.050(3) 0.043(3) 0.049(6) 0.002(4) 0.006(4) 0.007(3)
C33 0.048(3) 0.044(3) 0.028(5) 0.000(4) 0.000(4) 0.004(2)
C34 0.044(3) 0.040(4) 0.040(6) -0.001(4) 0.002(4) -0.001(3)
C35 0.044(3) 0.039(3) 0.035(5) -0.003(4) 0.002(4) -0.003(2)
C36 0.041(4) 0.040(3) 0.028(5) 0.000(4) -0.010(4) -0.002(2)
C37 0.049(3) 0.047(4) 0.055(7) -0.001(4) 0.006(4) 0.002(2)
C38 0.050(3) 0.051(4) 0.050(7) 0.003(5) 0.004(4) 0.007(3)
C39 0.049(3) 0.079(5) 0.040(6) 0.011(5) 0.009(4) 0.004(3)
C40 0.043(3) 0.073(5) 0.084(9) 0.010(6) 0.004(5) -0.002(3)
C41 0.044(3) 0.048(4) 0.100(9) -0.007(6) 0.004(5) 0.002(3)
C42 0.041(4) 0.115(8) 0.052(4) 0.000(5) 0.002(4) 0.001(4)
C43 0.038(6) 0.094(5) 0.051(4) 0.004(3) 0.004(4) 0.002(5)
C44 0.040(6) 0.088(6) 0.051(4) 0.001(3) 0.009(4) 0.005(5)
C45 0.044(6) 0.084(5) 0.049(4) 0.006(4) 0.010(4) -0.001(5)
C46 0.038(6) 0.086(5) 0.054(5) 0.000(4) 0.007(5) -0.004(5)
C47 0.046(7) 0.086(6) 0.060(4) 0.004(3) 0.006(5) -0.010(5)
C48 0.044(6) 0.091(5) 0.057(4) 0.008(4) 0.008(5) 0.004(5)
O1 0.092(5) 0.143(9) 0.181(13) 0.018(9) 0.015(8) 0.030(6)
O2 0.150(9) 0.090(5) 0.169(12) 0.017(8) -0.015(9) 0.031(6)
N5 0.114(5) 0.114(5) 0.124(15) 0.009(9) 0.009(9) 0.028(6)
N6 0.126(7) 0.126(7) 0.137(11) 0.005(7) 0.005(7) 0.034(8)
N7 0.109(5) 0.109(5) 0.18(2) 0.000(9) 0.000(9) 0.037(6)
N8 0.193(16) 0.190(17) 0.195(15) 0.000(11) -0.007(10) 0.014(12)
C49 0.088(4) 0.107(5) 0.056(8) -0.001(7) -0.005(6) 0.019(5)
C50 0.080(5) 0.110(5) 0.027(6) -0.003(6) 0.000(5) 0.016(4)
C51 0.086(4) 0.102(6) 0.051(8) -0.004(6) 0.008(6) 0.013(4)
C52 0.085(4) 0.090(4) 0.025(6) -0.003(5) 0.004(5) 0.014(4)
C53 0.088(3) 0.088(3) 0.019(8) -0.007(5) -0.007(5) 0.016(4)
C54 0.089(4) 0.089(4) 0.039(9) -0.009(6) -0.009(6) 0.017(5)
C55 0.085(4) 0.085(4) 0.060(8) -0.009(6) -0.001(6) 0.010(4)
C56 0.100(6) 0.083(4) 0.063(8) 0.004(6) -0.015(7) 0.009(4)
C57 0.107(5) 0.077(5) 0.056(8) -0.004(6) -0.016(6) 0.009(4)
C58 0.103(5) 0.085(4) 0.086(10) -0.002(7) -0.013(7) 0.015(4)
C59 0.088(4) 0.088(4) 0.036(9) -0.006(6) -0.006(6) 0.013(4)
C60 0.085(3) 0.085(3) 0.043(10) 0.003(5) 0.003(5) 0.011(4)
C61 0.097(5) 0.115(6) 0.129(15) 0.005(9) 0.009(8) 0.028(5)
C62 0.097(18) 0.107(10) 0.128(17) 0.004(14) 0.009(14) 0.014(11)
C63 0.20(3) 0.21(3) 0.141(18) 0.006(16) -0.002(16) 0.12(3)
C64 0.19(2) 0.205(18) 0.214(17) -0.067(15) -0.044(17) 0.047(16)
C65 0.120(6) 0.094(5) 0.158(17) -0.006(9) -0.006(9) 0.028(6)
C66 0.140(11) 0.140(11) 0.20(2) 0.008(14) 0.008(14) 0.070(14)
C67 0.15(2) 0.16(3) 0.20(2) 0.009(19) -0.026(18) 0.05(2)
C68 0.114(19) 0.136(19) 0.18(2) 0.006(16) -0.008(16) -0.052(15)
C69 0.20(3) 0.18(3) 0.21(2) 0.02(2) -0.013(16) 0.00(2)
P1 0.128(4) 0.179(5) 0.090(3) -0.016(3) -0.005(3) -0.008(3)
F1 0.142(8) 0.361(15) 0.192(11) -0.087(10) -0.002(7) -0.076(10)
F2 0.126(6) 0.152(7) 0.124(7) -0.039(5) -0.028(5) 0.032(5)
F3 0.144(6) 0.181(10) 0.149(8) 0.021(6) 0.029(6) 0.016(6)
F4 0.103(8) 0.370(13) 0.187(10) 0.135(10) -0.033(6) -0.021(7)
F5 0.146(7) 0.239(11) 0.171(9) -0.098(7) 0.036(6) -0.060(6)
F6 0.181(11) 0.170(8) 0.228(12) 0.032(8) 0.015(8) 0.023(6)
P2 0.062(2) 0.044(2) 0.077(3) 0.001(2) 0.006(2) 0.0146(19)
F7 0.056(4) 0.096(7) 0.100(7) -0.014(6) 0.001(4) 0.012(4)
F8 0.061(4) 0.067(6) 0.091(7) 0.005(5) -0.001(4) 0.018(4)
F9 0.067(6) 0.133(8) 0.321(16) -0.136(9) -0.039(9) 0.023(5)
F10 0.114(9) 0.220(12) 0.125(7) 0.091(7) 0.044(6) 0.100(9)
F11 0.087(7) 0.098(6) 0.300(15) -0.094(8) -0.011(9) 0.001(5)
F12 0.142(11) 0.298(15) 0.114(7) 0.097(8) 0.045(7) 0.110(11)
P2A 0.083(7) 0.125(7) 0.069(6) -0.013(6) -0.009(4) 0.013(6)
F7A 0.100(10) 0.144(12) 0.109(10) 0.016(11) 0.017(8) 0.026(11)
F8A 0.117(10) 0.137(12) 0.102(10) 0.012(11) 0.022(8) 0.034(11)
F9A 0.092(13) 0.125(7) 0.057(11) -0.004(7) -0.025(8) 0.008(7)
F10A 0.105(9) 0.152(14) 0.105(10) 0.001(11) -0.042(7) -0.017(11)
F11A 0.148(16) 0.128(7) 0.081(13) -0.014(8) -0.009(10) -0.004(8)
F12A 0.092(9) 0.127(13) 0.104(10) 0.011(11) -0.025(7) 0.004(10)
P3 0.089(2) 0.066(2) 0.064(2) -0.0036(14) 0.0063(18) 0.0080(17)
F13 0.128(6) 0.101(5) 0.111(6) -0.040(4) -0.008(5) 0.000(4)
F14 0.168(7) 0.135(5) 0.099(5) -0.056(4) 0.041(5) -0.057(5)
F15 0.164(7) 0.102(5) 0.075(4) 0.016(3) 0.038(4) 0.063(5)
F16 0.091(3) 0.085(5) 0.148(7) 0.007(5) 0.011(4) 0.017(3)
F17 0.096(5) 0.161(6) 0.082(4) 0.041(4) 0.002(4) -0.003(5)
F18 0.082(3) 0.133(7) 0.113(6) 0.035(5) 0.010(4) 0.003(3)
P4 0.107(7) 0.107(7) 0.313(15) 0.080(8) 0.039(8) 0.029(5)
F19 0.127(11) 0.115(12) 0.45(3) 0.100(15) 0.028(13) 0.015(8)
F20 0.085(8) 0.076(9) 0.33(2) 0.073(11) 0.029(10) 0.053(6)
F21 0.100(13) 0.146(12) 0.252(16) 0.071(11) 0.030(12) 0.027(10)
F22 0.150(15) 0.057(12) 0.286(15) 0.006(11) 0.010(11) 0.037(10)
F23 0.114(14) 0.116(11) 0.35(2) 0.029(13) -0.018(15) 0.037(9)
F24 0.116(13) 0.20(2) 0.311(17) 0.111(14) 0.060(11) 0.056(12)
N1S 0.26(2) 0.117(14) 0.36(4) 0.022(19) -0.10(2) -0.035(13)
C1S 0.187(15) 0.064(9) 0.140(16) -0.003(9) -0.041(12) 0.033(8)
C2S 0.181(15) 0.079(9) 0.044(8) -0.013(7) -0.017(9) 0.046(8)
N2S 0.064(6) 0.107(9) 0.088(9) 0.004(7) 0.009(6) -0.003(5)
C3S 0.046(6) 0.074(8) 0.184(17) 0.018(9) 0.018(8) 0.024(5)
C4S 0.070(7) 0.132(12) 0.085(11) -0.002(9) 0.002(8) -0.019(7)
O1S 0.060(10) 0.038(9) 0.079(12) -0.004(8) -0.013(8) -0.007(7)
O2S 0.151(17) 0.099(14) 0.112(15) 0.086(12) -0.037(13) -0.039(13)

loop_
_atom_type_symbol
_atom_type_description
_atom_type_scat_dispersion_real
_atom_type_scat_dispersion_imag
_atom_type_scat_source
C C 0.0181 0.0091 'International Tables Vol C Tables 4.2.6.8 and 6.1.1.4'
H H 0.0000 0.0000 'International Tables Vol C Tables 4.2.6.8 and 6.1.1.4'
F F 0.0727 0.0534 'International Tables Vol C Tables 4.2.6.8 and 6.1.1.4'
N N 0.0311 0.0180 'International Tables Vol C Tables 4.2.6.8 and 6.1.1.4'
O O 0.0492 0.0322 'International Tables Vol C Tables 4.2.6.8 and 6.1.1.4'
P P 0.2955 0.4335 'International Tables Vol C Tables 4.2.6.8 and 6.1.1.4'

loop_
_geom_angle_atom_site_label_1
_geom_angle_atom_site_label_2
_geom_angle_atom_site_label_3
_geom_angle
_geom_angle_site_symmetry_1
_geom_angle_site_symmetry_3
C2 N1 C1 124.2(12) . .
C2 N1 C6 118.0(11) . .
C6 N1 C1 117.5(11) . .
C15 N2 C18 115.7(11) . .
C16 N2 C15 124.8(10) . .
C16 N2 C18 118.9(10) . .
C26 N3 C25 119.9(10) . .
C30 N3 C25 116.2(10) . .
C30 N3 C26 123.6(10) . .
C39 N4 C40 120.0(10) . .
C39 N4 C42 122.4(10) . .
C40 N4 C42 117.4(11) . .
N1 C1 C22 108.1(9) . 8_666
N1 C2 C3 123.5(13) . .
C2 C3 C4 122.3(12) . .
C3 C4 C5 116.2(11) . .
C3 C4 C7 123.6(10) . .
C5 C4 C7 120.1(11) . .
C6 C5 C4 119.8(13) . .
N1 C6 C5 119.5(12) . .
C8 C7 C4 116.7(10) . .
C12 C7 C4 123.0(10) . .
C12 C7 C8 119.9(10) . .
C9 C8 C7 119.5(10) . .
C8 C9 C35 119.2(9) . .
C10 C9 C8 119.6(9) . .
C10 C9 C35 121.3(9) . .
C9 C10 C11 122.3(9) . .
C10 C11 C12 116.8(9) . .
C10 C11 C13 121.6(9) . .
C12 C11 C13 121.3(9) . .
C7 C12 C11 121.8(10) . .
C14 C13 C11 122.3(10) . .
C17 C13 C11 121.7(11) . .
C17 C13 C14 116.0(11) . .
C13 C14 C15 122.6(11) . .
N2 C15 C14 115.6(11) . .
N2 C16 C17 118.5(11) . .
C13 C17 C16 122.4(12) . .
C19 C18 N2 108.1(10) . .
C20 C19 C18 123.1(14) . .
C20 C19 C24 121.0(12) . .
C24 C19 C18 115.5(13) . .
C19 C20 C21 122.1(14) . .
C22 C21 C20 120.7(14) . .
C1 C22 C23 113.3(12) 8_666 .
C21 C22 C1 125.9(13) . 8_666
C21 C22 C23 120.3(12) . .
C24 C23 C22 114.8(13) . .
C19 C24 C23 120.6(13) . .
C46 C25 N3 104.8(9) 8_666 .
N3 C26 C27 118.4(11) . .
C26 C27 C28 120.8(11) . .
C27 C28 C29 117.5(10) . .
C27 C28 C31 119.2(10) . .
C29 C28 C31 123.2(10) . .
C30 C29 C28 119.6(11) . .
N3 C30 C29 119.8(12) . .
C32 C31 C28 123.3(9) . .
C32 C31 C36 118.6(9) . .
C36 C31 C28 118.0(9) . .
C33 C32 C31 123.1(10) . .
C32 C33 C34 117.6(9) . .
C32 C33 C37 121.5(9) . .
C34 C33 C37 120.8(9) . .
C35 C34 C33 121.9(9) . .
C34 C35 C9 119.8(9) . .
C34 C35 C36 117.5(9) . .
C36 C35 C9 122.7(9) . .
C35 C36 C31 121.1(9) . .
C38 C37 C33 123.6(10) . .
C41 C37 C33 122.6(10) . .
C41 C37 C38 113.7(10) . .
C39 C38 C37 121.0(11) . .
N4 C39 C38 121.1(11) . .
C41 C40 N4 122.1(12) . .
C40 C41 C37 121.9(11) . .
C43 C42 N4 105.0(9) . .
C44 C43 C42 119.8(12) . .
C48 C43 C42 121.3(12) . .
C48 C43 C44 118.9(12) . .
C45 C44 C43 120.8(12) . .
C46 C45 C44 119.2(12) . .
C45 C46 C25 121.6(11) . 8_666
C47 C46 C25 118.1(12) . 8_666
C47 C46 C45 120.3(12) . .
C46 C47 C48 120.4(13) . .
C43 C48 C47 120.2(12) . .
C61 N5 C61 133(2) 8_666 .
C61 N5 C62 114.9(18) 8_666 .
C61 N5 C62 114.9(18) . 8_666
C61 N5 C62 106.7(18) . .
C61 N5 C62 106.7(18) 8_666 8_666
C62 N5 C62 54(2) . 8_666
C63 N6 C63 38(3) 8_666 .
C63 N6 C64 127(2) 8_666 8_666
C63 N6 C64 94(2) . 8_666
C63 N6 C64 127(2) . .
C63 N6 C64 94(2) 8_666 .
C64 N6 C64 139(2) 8_666 .
C65 N7 C65 128(2) . 8_666
C65 N7 C66 115.8(11) 8_666 .
C65 N7 C66 115.8(11) . .
C67 N8 C68 133(4) . .
C67 N8 C69 101(4) . .
C68 N8 C69 95.3(18) . .
C50 C49 C54 120.3(14) . .
C50 C49 C61 116.7(15) . .
C54 C49 C61 123.0(17) . .
C49 C50 C51 121.2(14) . .
C52 C51 C50 115.2(14) . .
C51 C52 C55 117.0(13) . .
C53 C52 C51 124.2(13) . .
C53 C52 C55 118.8(13) . .
C52 C53 C52 124.4(17) 8_666 .
C52 C53 C54 117.8(9) 8_666 .
C52 C53 C54 117.8(9) . .
C49 C54 C49 118.2(19) 8_666 .
C49 C54 C53 120.9(10) . .
C49 C54 C53 120.9(10) 8_666 .
C56 C55 C52 121.8(13) . .
C60 C55 C52 117.4(14) . .
C60 C55 C56 120.8(13) . .
C57 C56 C55 118.5(15) . .
C58 C57 C56 123.5(15) . .
C57 C58 C59 119.9(14) . .
C57 C58 C65 125.0(16) . .
C59 C58 C65 114.3(16) . .
C58 C59 C58 123.4(19) 8_666 .
C60 C59 C58 118.3(9) . 8_666
C60 C59 C58 118.3(9) . .
C55 C60 C55 122.6(18) 8_666 .
C55 C60 C59 118.7(9) 8_666 .
C55 C60 C59 118.7(9) . .
O1 C61 N5 127.6(17) . .
O1 C61 C49 119.5(18) . .
N5 C61 C49 111.1(18) . .
C63 C62 N5 95.3(19) . .
C62 C63 N6 103(2) . .
O2 C65 N7 119.9(17) . .
O2 C65 C58 119.2(19) . .
N7 C65 C58 118.6(19) . .
C67 C66 N7 125.9(16) . .
C67 C66 N7 125.9(16) 8_666 .
C67 C66 C67 108(3) 8_666 .
C66 C67 N8 114(3) . .
F1 P1 F4 88.0(11) . .
F1 P1 F6 91.7(11) . .
F2 P1 F1 178.5(11) . .
F2 P1 F3 92.1(7) . .
F2 P1 F4 90.6(8) . .
F2 P1 F5 89.1(7) . .
F2 P1 F6 89.7(8) . .
F3 P1 F1 87.8(9) . .
F3 P1 F4 92.3(9) . .
F3 P1 F5 178.5(9) . .
F3 P1 F6 88.4(8) . .
F4 P1 F6 179.2(11) . .
F5 P1 F1 91.0(8) . .
F5 P1 F4 88.5(10) . .
F5 P1 F6 90.8(9) . .
F7 P2 F8 178.8(6) . .
F9 P2 F7 91.0(6) . .
F9 P2 F8 87.8(5) . .
F9 P2 F12 88.3(8) . .
F10 P2 F7 89.5(6) . .
F10 P2 F8 90.5(6) . .
F10 P2 F9 90.8(8) . .
F10 P2 F11 91.7(8) . .
F10 P2 F12 178.9(9) . .
F11 P2 F7 91.1(6) . .
F11 P2 F8 90.2(6) . .
F11 P2 F9 176.8(8) . .
F11 P2 F12 89.1(8) . .
F12 P2 F7 91.1(6) . .
F12 P2 F8 88.9(6) . .
F7A P2A F8A 178.9(12) . .
F7A P2A F10A 89.0(9) . .
F7A P2A F11A 91.5(9) . .
F8A P2A F10A 90.0(9) . .
F9A P2A F7A 91.6(9) . .
F9A P2A F8A 87.9(9) . .
F9A P2A F10A 91.0(9) . .
F9A P2A F11A 176.9(11) . .
F9A P2A F12A 90.9(9) . .
F11A P2A F8A 89.0(9) . .
F11A P2A F10A 88.4(9) . .
F12A P2A F7A 90.3(9) . .
F12A P2A F8A 90.7(9) . .
F12A P2A F10A 178.0(11) . .
F12A P2A F11A 89.8(9) . .
F13 P3 F16 87.0(5) . .
F13 P3 F18 91.1(6) . .
F14 P3 F13 173.3(6) . .
F14 P3 F16 86.4(6) . .
F14 P3 F18 95.5(6) . .
F15 P3 F13 91.3(6) . .
F15 P3 F14 87.6(6) . .
F15 P3 F16 92.4(5) . .
F15 P3 F17 177.0(6) . .
F15 P3 F18 90.9(5) . .
F17 P3 F13 91.7(6) . .
F17 P3 F14 89.4(6) . .
F17 P3 F16 87.8(5) . .
F17 P3 F18 88.9(5) . .
F18 P3 F16 176.2(5) . .
F19 P4 F21 88.7(8) . .
F19 P4 F22 89.4(9) . .
F20 P4 F19 179.1(11) . .
F20 P4 F21 90.7(8) . .
F20 P4 F22 91.2(9) . .
F20 P4 F23 91.1(8) . .
F20 P4 F24 90.4(9) . .
F22 P4 F21 89.8(8) . .
F23 P4 F19 89.5(9) . .
F23 P4 F21 178.2(10) . .
F23 P4 F22 90.3(8) . .
F24 P4 F19 89.0(9) . .
F24 P4 F21 88.7(9) . .
F24 P4 F22 177.8(10) . .
F24 P4 F23 91.2(8) . .
N1S C1S C2S 164(3) . .
N2S C3S C4S 174.8(19) . .

loop_
_geom_bond_atom_site_label_1
_geom_bond_atom_site_label_2
_geom_bond_distance
_geom_bond_site_symmetry_2
N1 C1 1.466(15) .
N1 C2 1.315(16) .
N1 C6 1.395(17) .
N2 C15 1.393(15) .
N2 C16 1.277(15) .
N2 C18 1.502(15) .
N3 C25 1.563(15) .
N3 C26 1.343(15) .
N3 C30 1.304(15) .
N4 C39 1.323(15) .
N4 C40 1.328(15) .
N4 C42 1.576(15) .
C1 C22 1.524(18) 8_666
C2 C3 1.349(17) .
C3 C4 1.354(16) .
C4 C5 1.418(17) .
C4 C7 1.500(16) .
C5 C6 1.407(18) .
C7 C8 1.413(15) .
C7 C12 1.366(15) .
C8 C9 1.406(15) .
C9 C10 1.375(14) .
C9 C35 1.479(14) .
C10 C11 1.411(14) .
C11 C12 1.420(15) .
C11 C13 1.463(15) .
C13 C14 1.381(16) .
C13 C17 1.375(16) .
C14 C15 1.417(16) .
C16 C17 1.418(17) .
C18 C19 1.501(18) .
C19 C20 1.324(18) .
C19 C24 1.422(19) .
C20 C21 1.413(19) .
C21 C22 1.333(18) .
C22 C23 1.540(19) .
C23 C24 1.423(18) .
C25 C46 1.534(17) 8_666
C26 C27 1.368(16) .
C27 C28 1.391(15) .
C28 C29 1.391(16) .
C28 C31 1.518(15) .
C29 C30 1.383(15) .
C31 C32 1.369(15) .
C31 C36 1.409(14) .
C32 C33 1.361(14) .
C33 C34 1.416(14) .
C33 C37 1.439(15) .
C34 C35 1.394(14) .
C35 C36 1.397(14) .
C37 C38 1.419(15) .
C37 C41 1.414(16) .
C38 C39 1.362(15) .
C40 C41 1.324(16) .
C42 C43 1.504(17) .
C43 C44 1.427(17) .
C43 C48 1.323(17) .
C44 C45 1.374(17) .
C45 C46 1.370(17) .
C46 C47 1.360(17) .
C47 C48 1.422(18) .
O1 C61 1.22(2) .
O2 C65 1.26(2) .
N5 C61 1.36(2) 8_666
N5 C61 1.36(2) .
N5 C62 1.632(16) .
N5 C62 1.632(16) 8_666
N6 C63 1.636(16) 8_666
N6 C63 1.636(16) .
N6 C64 1.639(15) 8_666
N6 C64 1.639(15) .
N7 C65 1.32(2) .
N7 C65 1.32(2) 8_666
N7 C66 1.633(17) .
N8 C67 1.634(16) .
N8 C68 1.636(16) .
N8 C69 1.636(16) .
C49 C50 1.37(2) .
C49 C54 1.381(17) .
C49 C61 1.54(2) .
C50 C51 1.468(19) .
C51 C52 1.408(19) .
C52 C53 1.366(15) .
C52 C55 1.529(18) .
C53 C54 1.43(3) .
C55 C56 1.41(2) .
C55 C60 1.412(16) .
C56 C57 1.39(2) .
C57 C58 1.34(2) .
C58 C59 1.449(17) .
C58 C65 1.46(2) .
C59 C60 1.44(3) .
C62 C63 1.51(3) .
C66 C67 1.51(3) 8_666
C66 C67 1.51(3) .
P1 F1 1.612(15) .
P1 F2 1.570(12) .
P1 F3 1.575(13) .
P1 F4 1.616(16) .
P1 F5 1.587(14) .
P1 F6 1.642(16) .
P2 F7 1.568(8) .
P2 F8 1.571(8) .
P2 F9 1.552(9) .
P2 F10 1.531(9) .
P2 F11 1.538(9) .
P2 F12 1.566(9) .
P2A F7A 1.455(14) .
P2A F8A 1.463(14) .
P2A F9A 1.441(14) .
P2A F10A 1.465(14) .
P2A F11A 1.458(14) .
P2A F12A 1.454(14) .
P3 F13 1.568(9) .
P3 F14 1.562(9) .
P3 F15 1.558(9) .
P3 F16 1.615(9) .
P3 F17 1.560(9) .
P3 F18 1.603(9) .
P4 F19 1.565(12) .
P4 F20 1.557(11) .
P4 F21 1.566(11) .
P4 F22 1.566(12) .
P4 F23 1.559(11) .
P4 F24 1.559(12) .
N1S C1S 1.34(3) .
C1S C2S 1.45(3) .
N2S C3S 1.193(17) .
C3S C4S 1.45(2) .

loop_
_geom_torsion_atom_site_label_1
_geom_torsion_atom_site_label_2
_geom_torsion_atom_site_label_3
_geom_torsion_atom_site_label_4
_geom_torsion
_geom_torsion_site_symmetry_1
_geom_torsion_site_symmetry_4
N1 C2 C3 C4 -1(2) . .
N2 C16 C17 C13 1.1(18) . .
N2 C18 C19 C20 109.0(13) . .
N2 C18 C19 C24 -77.3(13) . .
N3 C26 C27 C28 2.8(17) . .
N4 C40 C41 C37 2(2) . .
N4 C42 C43 C44 75.5(13) . .
N4 C42 C43 C48 -105.2(13) . .
C1 N1 C2 C3 -167.4(12) . .
C1 N1 C6 C5 170.2(12) . .
C1 C22 C23 C24 -174.3(10) 8_666 .
C2 N1 C1 C22 79.7(16) . 8_666
C2 N1 C6 C5 -4.2(19) . .
C2 C3 C4 C5 -5.8(18) . .
C2 C3 C4 C7 176.7(11) . .
C3 C4 C5 C6 7.7(19) . .
C3 C4 C7 C8 -12.4(16) . .
C3 C4 C7 C12 175.2(11) . .
C4 C5 C6 N1 -3(2) . .
C4 C7 C8 C9 -175.0(9) . .
C4 C7 C12 C11 176.4(10) . .
C5 C4 C7 C8 170.1(11) . .
C5 C4 C7 C12 -2.2(17) . .
C6 N1 C1 C22 -94.2(14) . 8_666
C6 N1 C2 C3 7(2) . .
C7 C4 C5 C6 -174.7(12) . .
C7 C8 C9 C10 1.1(14) . .
C7 C8 C9 C35 179.5(9) . .
C8 C7 C12 C11 4.3(16) . .
C8 C9 C10 C11 -1.7(14) . .
C8 C9 C35 C34 163.5(9) . .
C8 C9 C35 C36 -18.8(14) . .
C9 C10 C11 C12 3.4(14) . .
C9 C10 C11 C13 177.5(9) . .
C9 C35 C36 C31 -178.5(9) . .
C10 C9 C35 C34 -18.1(14) . .
C10 C9 C35 C36 159.6(9) . .
C10 C11 C12 C7 -4.7(15) . .
C10 C11 C13 C14 -13.0(16) . .
C10 C11 C13 C17 166.4(10) . .
C11 C13 C14 C15 -178.7(11) . .
C11 C13 C17 C16 177.8(10) . .
C12 C7 C8 C9 -2.4(16) . .
C12 C11 C13 C14 160.9(10) . .
C12 C11 C13 C17 -19.7(16) . .
C13 C11 C12 C7 -178.8(10) . .
C13 C14 C15 N2 0.6(18) . .
C14 C13 C17 C16 -2.8(17) . .
C15 N2 C16 C17 1.8(18) . .
C15 N2 C18 C19 -80.6(14) . .
C16 N2 C15 C14 -2.6(18) . .
C16 N2 C18 C19 90.5(14) . .
C17 C13 C14 C15 1.9(17) . .
C18 N2 C15 C14 167.9(10) . .
C18 N2 C16 C17 -168.4(10) . .
C18 C19 C20 C21 -179.6(11) . .
C18 C19 C24 C23 178.9(10) . .
C19 C20 C21 C22 -4.5(18) . .
C20 C19 C24 C23 -7.2(17) . .
C20 C21 C22 C1 173.0(11) . 8_666
C20 C21 C22 C23 2.0(17) . .
C21 C22 C23 C24 -2.2(16) . .
C22 C23 C24 C19 4.6(16) . .
C24 C19 C20 C21 7.0(17) . .
C25 N3 C26 C27 -172.4(10) . .
C25 N3 C30 C29 171.1(10) . .
C25 C46 C47 C48 -177.3(10) 8_666 .
C26 N3 C25 C46 93.4(12) . 8_666
C26 N3 C30 C29 -2.7(18) . .
C26 C27 C28 C29 -5.2(16) . .
C26 C27 C28 C31 172.0(10) . .
C27 C28 C29 C30 3.7(17) . .
C27 C28 C31 C32 -19.9(16) . .
C27 C28 C31 C36 157.7(10) . .
C28 C29 C30 N3 0.1(17) . .
C28 C31 C32 C33 178.6(10) . .
C28 C31 C36 C35 -176.4(9) . .
C29 C28 C31 C32 157.1(11) . .
C29 C28 C31 C36 -25.3(16) . .
C30 N3 C25 C46 -80.6(13) . 8_666
C30 N3 C26 C27 1.2(17) . .
C31 C28 C29 C30 -173.3(10) . .
C31 C32 C33 C34 -3.8(16) . .
C31 C32 C33 C37 173.4(10) . .
C32 C31 C36 C35 1.3(15) . .
C32 C33 C34 C35 4.4(15) . .
C32 C33 C37 C38 11.9(17) . .
C32 C33 C37 C41 -163.3(11) . .
C33 C34 C35 C9 175.7(9) . .
C33 C34 C35 C36 -2.1(14) . .
C33 C37 C38 C39 -172.6(10) . .
C33 C37 C41 C40 171.7(12) . .
C34 C33 C37 C38 -171.0(10) . .
C34 C33 C37 C41 13.8(17) . .
C34 C35 C36 C31 -0.7(14) . .
C35 C9 C10 C11 179.9(9) . .
C36 C31 C32 C33 1.0(16) . .
C37 C33 C34 C35 -172.9(10) . .
C37 C38 C39 N4 -0.2(17) . .
C38 C37 C41 C40 -4.0(19) . .
C39 N4 C40 C41 0.9(19) . .
C39 N4 C42 C43 -111.8(12) . .
C40 N4 C39 C38 -1.9(17) . .
C40 N4 C42 C43 63.4(14) . .
C41 C37 C38 C39 3.0(16) . .
C42 N4 C39 C38 173.2(10) . .
C42 N4 C40 C41 -174.4(12) . .
C42 C43 C44 C45 -178.4(10) . .
C42 C43 C48 C47 176.5(10) . .
C43 C44 C45 C46 2.5(17) . .
C44 C43 C48 C47 -4.1(17) . .
C44 C45 C46 C25 175.5(10) . 8_666
C44 C45 C46 C47 -5.2(17) . .
C45 C46 C47 C48 3.3(17) . .
C46 C47 C48 C43 1.5(18) . .
C48 C43 C44 C45 2.2(17) . .
N5 C62 C63 N6 179(4) . .
N7 C66 C67 N8 -17(5) . .
C49 C50 C51 C52 -3.3(18) . .
C50 C49 C54 C49 -178.4(15) . 8_666
C50 C49 C54 C53 1.6(15) . .
C50 C49 C61 O1 9(3) . .
C50 C49 C61 N5 175.3(13) . .
C50 C51 C52 C53 -2.0(17) . .
C50 C51 C52 C55 -179.0(10) . .
C51 C52 C53 C52 -173.2(13) . 8_666
C51 C52 C53 C54 6.8(13) . .
C51 C52 C55 C56 -11.5(19) . .
C51 C52 C55 C60 169.7(10) . .
C52 C53 C54 C49 -6.6(9) . .
C52 C53 C54 C49 173.4(9) 8_666 .
C52 C53 C54 C49 -6.6(9) 8_666 8_666
C52 C53 C54 C49 173.4(9) . 8_666
C52 C55 C56 C57 178.7(12) . .
C52 C55 C60 C55 3.6(7) . 8_666
C52 C55 C60 C59 -176.4(7) . .
C53 C52 C55 C56 171.4(11) . .
C53 C52 C55 C60 -7.5(15) . .
C54 C49 C50 C51 3.4(19) . .
C54 C49 C61 O1 -172.3(16) . .
C54 C49 C61 N5 -7(2) . .
C55 C52 C53 C52 3.7(8) . 8_666
C55 C52 C53 C54 -176.3(8) . .
C55 C56 C57 C58 -3(2) . .
C56 C55 C60 C55 -175.3(15) . 8_666
C56 C55 C60 C59 4.7(15) . .
C56 C57 C58 C59 5(2) . .
C56 C57 C58 C65 174.5(17) . .
C57 C58 C59 C58 177.3(17) . 8_666
C57 C58 C59 C60 -2.7(17) . .
C57 C58 C65 O2 13(3) . .
C57 C58 C65 N7 175.9(16) . .
C58 C59 C60 C55 177.8(10) . 8_666
C58 C59 C60 C55 177.8(10) 8_666 .
C58 C59 C60 C55 -2.2(10) . .
C58 C59 C60 C55 -2.2(10) 8_666 8_666
C59 C58 C65 O2 -176.9(17) . .
C59 C58 C65 N7 -14(2) . .
C60 C55 C56 C57 -2(2) . .
C61 N5 C61 O1 167(3) 8_666 .
C61 N5 C61 C49 2.9(10) 8_666 .
C61 N5 C62 C63 108(4) . .
C61 N5 C62 C63 -94(4) 8_666 .
C61 C49 C50 C51 -178.3(13) . .
C61 C49 C54 C49 3.4(12) . 8_666
C61 C49 C54 C53 -176.6(12) . .
C62 N5 C61 O1 -41(3) . .
C62 N5 C61 O1 17(3) 8_666 .
C62 N5 C61 C49 155.1(18) . .
C62 N5 C61 C49 -147.5(18) 8_666 .
C62 N5 C62 C63 -1(4) 8_666 .
C63 N6 C63 C62 -1(5) 8_666 .
C64 N6 C63 C62 151(4) 8_666 .
C64 N6 C63 C62 -36(6) . .
C65 N7 C65 O2 170(2) 8_666 .
C65 N7 C65 C58 7.7(14) 8_666 .
C65 N7 C66 C67 -101(3) 8_666 .
C65 N7 C66 C67 79(3) . .
C65 N7 C66 C67 79(3) 8_666 8_666
C65 N7 C66 C67 -101(3) . 8_666
C65 C58 C59 C58 6.9(12) . 8_666
C65 C58 C59 C60 -173.1(12) . .
C66 N7 C65 O2 -10(2) . .
C66 N7 C65 C58 -172.3(14) . .
C67 C66 C67 N8 163(5) 8_666 .
C68 N8 C67 C66 55(6) . .
C69 N8 C67 C66 163(4) . .

loop_
_smtbx_masks_void_nr
_smtbx_masks_void_average_x
_smtbx_masks_void_average_y
_smtbx_masks_void_average_z
_smtbx_masks_void_volume
_smtbx_masks_void_count_electrons
1 0.000 0.000 -0.183 833.1 202.1
2 0.000 0.500 -0.406 1204.1 311.0
3 0.500 0.500 -0.010 833.1 202.1
4 0.500 0.000 -0.875 1204.1 310.9
